data_4114154
loop_
_publ_author_name
'David M. Jenkins'
'Jonas C. Peters'

_publ_section_title
;
 Solution and Solid-State Spin-Crossover Behavior in a Pseudotetrahedral
 d7 Ion
;
_journal_name_full 'Journal of the American Chemical Society'
_journal_page_first 11162
_journal_page_last 11163
_journal_paper_doi 10.1021/ja036198f
_journal_volume 125
_journal_year 2003
_chemical_formula_sum 'C72 H65 B Co O P3 Si'
_chemical_formula_weight 1136.98
_chemical_name_systematic
; 
 ? 
;
_space_group_IT_number 2
_symmetry_cell_setting triclinic
_symmetry_space_group_name_Hall '-P 1'
_symmetry_space_group_name_H-M 'P -1'
_atom_sites_solution_hydrogens geom
_atom_sites_solution_primary 'Patterson method'
_atom_sites_solution_secondary difmap
_audit_creation_method SHELXL-97
_cell_angle_alpha 77.984(2)
_cell_angle_beta 67.9620(10)
_cell_angle_gamma 89.536(2)
_cell_formula_units_Z 2
_cell_length_a 13.1013(14)
_cell_length_b 14.4428(16)
_cell_length_c 16.9894(19)
_cell_measurement_reflns_used 6856
_cell_measurement_temperature 98(2)
_cell_measurement_theta_max 22.4
_cell_measurement_theta_min 2.30
_cell_volume 2905.8(6)
_computing_cell_refinement 'Bruker SAINT v6.022'
_computing_data_collection 'Bruker SMART v5.054'
_computing_data_reduction 'Bruker SAINT v6.022'
_computing_molecular_graphics 'Bruker SHELXTL'
_computing_publication_material 'Bruker SHELXTL'
_computing_structure_refinement 'SHELXL-97 (Sheldrick, 1997)'
_computing_structure_solution 'SHELXS-97 (Sheldrick, 1990)'
_diffrn_ambient_temperature 98(2)
_diffrn_measured_fraction_theta_full 0.748
_diffrn_measured_fraction_theta_max 0.748
_diffrn_measurement_device_type 'Bruker SMART 1000'
_diffrn_measurement_method '\w scans at 7 \f settings'
_diffrn_radiation_monochromator graphite
_diffrn_radiation_source 'fine-focus sealed tube'
_diffrn_radiation_type MoK\a
_diffrn_radiation_wavelength 0.71073
_diffrn_reflns_av_R_equivalents 0.0383
_diffrn_reflns_av_sigmaI/netI 0.0485
_diffrn_reflns_limit_h_max 13
_diffrn_reflns_limit_h_min -13
_diffrn_reflns_limit_k_max 14
_diffrn_reflns_limit_k_min -14
_diffrn_reflns_limit_l_max 17
_diffrn_reflns_limit_l_min -15
_diffrn_reflns_number 11925
_diffrn_reflns_theta_full 22.63
_diffrn_reflns_theta_max 22.63
_diffrn_reflns_theta_min 1.70
_exptl_absorpt_coefficient_mu 0.444
_exptl_absorpt_correction_T_max 0.9085
_exptl_absorpt_correction_T_min 0.8528
_exptl_absorpt_correction_type none
_exptl_crystal_colour Purple
_exptl_crystal_density_diffrn 1.299
_exptl_crystal_description Block
_exptl_crystal_F_000 1192
_exptl_crystal_size_max 0.37
_exptl_crystal_size_mid 0.28
_exptl_crystal_size_min 0.22
_refine_diff_density_max 0.273
_refine_diff_density_min -0.277
_refine_diff_density_rms 0.045
_refine_ls_extinction_method none
_refine_ls_goodness_of_fit_ref 1.486
_refine_ls_hydrogen_treatment Riding
_refine_ls_matrix_type 'Full matrix'
_refine_ls_number_parameters 712
_refine_ls_number_reflns 5788
_refine_ls_number_restraints 0
_refine_ls_restrained_S_all 1.486
_refine_ls_R_factor_all 0.0456
_refine_ls_R_factor_gt 0.0336
_refine_ls_shift/su_max 0.001
_refine_ls_shift/su_mean 0.000
_refine_ls_structure_factor_coef Fsqd
_refine_ls_weighting_details w=1/s^2^(Fo^2^)
_refine_ls_weighting_scheme sigma
_refine_ls_wR_factor_gt 0.0673
_refine_ls_wR_factor_ref 0.0698
_reflns_number_gt 4721
_reflns_number_total 5788
_reflns_threshold_expression >2sigma(I)
_cod_data_source_file ja036198fsi20030711_043637_1.cif
_cod_data_source_block dmj14
_cod_depositor_comments
;
The following automatic conversions were performed:

'_atom_sites_solution_secondary' value 'Difference Fourier map' was
changed to 'difmap'.

'_atom_sites_solution_hydrogens' value 'Geometric positions' was
changed to 'geom'.

Automatic conversion script
Id: cif_fix_values 6452 2018-10-05 10:23:21Z andrius 
;
_cod_database_code 4114154

loop_
_symmetry_equiv_pos_as_xyz
'x, y, z'
'-x, -y, -z'

loop_
_atom_site_label
_atom_site_type_symbol
_atom_site_fract_x
_atom_site_fract_y
_atom_site_fract_z
_atom_site_U_iso_or_equiv
_atom_site_adp_type
_atom_site_occupancy
_atom_site_symmetry_multiplicity
_atom_site_calc_flag
_atom_site_refinement_flags
Co Co 0.62533(3) 0.27714(3) 0.24104(3) 0.01906(15) Uani 1 1 d .
P1 P 0.56619(7) 0.13597(6) 0.24690(5) 0.0188(2) Uani 1 1 d .
P2 P 0.69204(7) 0.31184(6) 0.09241(5) 0.0219(2) Uani 1 1 d .
P3 P 0.45985(7) 0.31615(6) 0.25618(5) 0.0200(2) Uani 1 1 d .
Si Si 0.76434(7) 0.34763(6) 0.35486(6) 0.0219(3) Uani 1 1 d .
O1 O 0.70664(16) 0.31451(13) 0.29544(12) 0.0215(5) Uani 1 1 d .
B B 0.4819(3) 0.2221(2) 0.1157(2) 0.0169(10) Uani 1 1 d .
C1 C 0.4190(3) 0.1913(2) 0.05796(19) 0.0167(8) Uani 1 1 d .
C2 C 0.3193(3) 0.2234(2) 0.0573(2) 0.0259(9) Uani 1 1 d .
H2 H 0.2859 0.2679 0.0914 0.031 Uiso 1 1 calc R
C3 C 0.2658(3) 0.1934(2) 0.0088(2) 0.0308(9) Uani 1 1 d .
H3 H 0.1975 0.2176 0.0105 0.037 Uiso 1 1 calc R
C4 C 0.3108(3) 0.1297(2) -0.0409(2) 0.0295(9) Uani 1 1 d .
H4 H 0.2732 0.1073 -0.0722 0.035 Uiso 1 1 calc R
C5 C 0.4116(3) 0.0981(2) -0.0450(2) 0.0300(9) Uani 1 1 d .
H5 H 0.4455 0.0554 -0.0811 0.036 Uiso 1 1 calc R
C6 C 0.4637(3) 0.1286(2) 0.0037(2) 0.0243(9) Uani 1 1 d .
H6 H 0.5332 0.1057 0.0000 0.029 Uiso 1 1 calc R
C7 C 0.5343(2) 0.1259(2) 0.15554(18) 0.0174(8) Uani 1 1 d .
H7A H 0.6025 0.1139 0.1088 0.021 Uiso 1 1 calc R
H7B H 0.4807 0.0704 0.1729 0.021 Uiso 1 1 calc R
C8 C 0.5825(2) 0.3058(2) 0.05291(19) 0.0208(8) Uani 1 1 d .
H8A H 0.5505 0.3681 0.0488 0.025 Uiso 1 1 calc R
H8B H 0.6143 0.2935 -0.0065 0.025 Uiso 1 1 calc R
C9 C 0.3941(2) 0.2628(2) 0.19886(19) 0.0184(8) Uani 1 1 d .
H9A H 0.3416 0.2095 0.2404 0.022 Uiso 1 1 calc R
H9B H 0.3510 0.3104 0.1766 0.022 Uiso 1 1 calc R
C10 C 0.4486(2) 0.0822(2) 0.3447(2) 0.0149(8) Uani 1 1 d .
C11 C 0.3577(3) 0.0343(2) 0.3434(2) 0.0211(8) Uani 1 1 d .
H11 H 0.3561 0.0278 0.2894 0.025 Uiso 1 1 calc R
C12 C 0.2697(3) -0.0039(2) 0.4201(2) 0.0246(9) Uani 1 1 d .
H12 H 0.2080 -0.0362 0.4184 0.030 Uiso 1 1 calc R
C13 C 0.2713(3) 0.0047(2) 0.4988(2) 0.0237(9) Uani 1 1 d .
H13 H 0.2108 -0.0218 0.5514 0.028 Uiso 1 1 calc R
C14 C 0.3608(3) 0.0520(2) 0.5013(2) 0.0235(9) Uani 1 1 d .
H14 H 0.3623 0.0580 0.5555 0.028 Uiso 1 1 calc R
C15 C 0.4481(3) 0.0904(2) 0.4249(2) 0.0207(8) Uani 1 1 d .
H15 H 0.5092 0.1232 0.4270 0.025 Uiso 1 1 calc R
C16 C 0.6728(2) 0.0565(2) 0.25180(19) 0.0180(8) Uani 1 1 d .
C17 C 0.6719(3) -0.0314(2) 0.23039(19) 0.0242(9) Uani 1 1 d .
H17 H 0.6142 -0.0501 0.2146 0.029 Uiso 1 1 calc R
C18 C 0.7540(3) -0.0918(2) 0.2319(2) 0.0281(9) Uani 1 1 d .
H18 H 0.7517 -0.1519 0.2179 0.034 Uiso 1 1 calc R
C19 C 0.8391(3) -0.0653(2) 0.2536(2) 0.0254(9) Uani 1 1 d .
H19 H 0.8957 -0.1067 0.2538 0.030 Uiso 1 1 calc R
C20 C 0.8418(3) 0.0213(2) 0.27488(19) 0.0236(9) Uani 1 1 d .
H20 H 0.9006 0.0398 0.2896 0.028 Uiso 1 1 calc R
C21 C 0.7589(3) 0.0814(2) 0.27480(19) 0.0212(8) Uani 1 1 d .
H21 H 0.7606 0.1405 0.2906 0.025 Uiso 1 1 calc R
C22 C 0.7961(2) 0.2340(2) 0.0414(2) 0.0199(8) Uani 1 1 d .
C23 C 0.8024(3) 0.2008(2) -0.0307(2) 0.0291(9) Uani 1 1 d .
H23 H 0.7493 0.2169 -0.0560 0.035 Uiso 1 1 calc R
C24 C 0.8856(3) 0.1440(2) -0.0666(2) 0.0351(10) Uani 1 1 d .
H24 H 0.8889 0.1215 -0.1162 0.042 Uiso 1 1 calc R
C25 C 0.9625(3) 0.1203(2) -0.0313(2) 0.0357(10) Uani 1 1 d .
H25 H 1.0194 0.0816 -0.0563 0.043 Uiso 1 1 calc R
C26 C 0.9577(3) 0.1522(2) 0.0398(2) 0.0345(10) Uani 1 1 d .
H26 H 1.0111 0.1355 0.0646 0.041 Uiso 1 1 calc R
C27 C 0.8753(3) 0.2089(2) 0.0761(2) 0.0282(9) Uani 1 1 d .
H27 H 0.8730 0.2310 0.1256 0.034 Uiso 1 1 calc R
C28 C 0.7710(2) 0.4272(2) 0.0384(2) 0.0202(8) Uani 1 1 d .
C29 C 0.7752(3) 0.4749(2) -0.0425(2) 0.0254(9) Uani 1 1 d .
H29 H 0.7360 0.4485 -0.0707 0.030 Uiso 1 1 calc R
C30 C 0.8372(3) 0.5617(2) -0.0822(2) 0.0270(9) Uani 1 1 d .
H30 H 0.8414 0.5943 -0.1381 0.032 Uiso 1 1 calc R
C31 C 0.8924(3) 0.6002(2) -0.0403(2) 0.0292(9) Uani 1 1 d .
H31 H 0.9338 0.6598 -0.0671 0.035 Uiso 1 1 calc R
C32 C 0.8880(3) 0.5529(2) 0.0401(2) 0.0262(9) Uani 1 1 d .
H32 H 0.9266 0.5797 0.0686 0.031 Uiso 1 1 calc R
C33 C 0.8273(3) 0.4663(2) 0.0795(2) 0.0232(9) Uani 1 1 d .
H33 H 0.8243 0.4336 0.1350 0.028 Uiso 1 1 calc R
C34 C 0.4618(3) 0.4438(2) 0.21831(19) 0.0230(9) Uani 1 1 d .
C35 C 0.3665(3) 0.4855(2) 0.2188(2) 0.0368(10) Uani 1 1 d .
H35 H 0.2989 0.4475 0.2391 0.044 Uiso 1 1 calc R
C36 C 0.3693(4) 0.5836(3) 0.1894(3) 0.0523(12) Uani 1 1 d .
H36 H 0.3036 0.6131 0.1912 0.063 Uiso 1 1 calc R
C37 C 0.4694(5) 0.6375(3) 0.1576(2) 0.0533(13) Uani 1 1 d .
H37 H 0.4725 0.7038 0.1348 0.064 Uiso 1 1 calc R
C38 C 0.5625(4) 0.5973(3) 0.1585(2) 0.0485(11) Uani 1 1 d .
H38 H 0.6301 0.6351 0.1382 0.058 Uiso 1 1 calc R
C39 C 0.5582(3) 0.5009(3) 0.1892(2) 0.0354(10) Uani 1 1 d .
H39 H 0.6236 0.4728 0.1904 0.043 Uiso 1 1 calc R
C40 C 0.3699(3) 0.3019(2) 0.36966(19) 0.0178(8) Uani 1 1 d .
C41 C 0.2612(3) 0.2621(2) 0.4044(2) 0.0259(9) Uani 1 1 d .
H41 H 0.2312 0.2401 0.3680 0.031 Uiso 1 1 calc R
C42 C 0.1970(3) 0.2544(2) 0.4915(2) 0.0323(9) Uani 1 1 d .
H42 H 0.1231 0.2272 0.5146 0.039 Uiso 1 1 calc R
C43 C 0.2389(3) 0.2855(2) 0.5450(2) 0.0294(9) Uani 1 1 d .
H43 H 0.1942 0.2798 0.6048 0.035 Uiso 1 1 calc R
C44 C 0.3464(3) 0.3253(2) 0.5118(2) 0.0265(9) Uani 1 1 d .
H44 H 0.3757 0.3473 0.5486 0.032 Uiso 1 1 calc R
C45 C 0.4108(3) 0.3327(2) 0.4249(2) 0.0216(8) Uani 1 1 d .
H45 H 0.4848 0.3596 0.4024 0.026 Uiso 1 1 calc R
C46 C 0.8830(2) 0.2730(2) 0.3518(2) 0.0182(8) Uani 1 1 d .
C47 C 0.9617(3) 0.2659(2) 0.2714(2) 0.0250(9) Uani 1 1 d .
H47 H 0.9552 0.3011 0.2199 0.030 Uiso 1 1 calc R
C48 C 1.0493(3) 0.2092(2) 0.2640(2) 0.0294(9) Uani 1 1 d .
H48 H 1.1018 0.2060 0.2082 0.035 Uiso 1 1 calc R
C49 C 1.0598(3) 0.1569(2) 0.3388(2) 0.0270(9) Uani 1 1 d .
H49 H 1.1194 0.1177 0.3345 0.032 Uiso 1 1 calc R
C50 C 0.9833(3) 0.1625(2) 0.4192(2) 0.0271(9) Uani 1 1 d .
H50 H 0.9903 0.1273 0.4706 0.033 Uiso 1 1 calc R
C51 C 0.8966(3) 0.2192(2) 0.4255(2) 0.0216(8) Uani 1 1 d .
H51 H 0.8443 0.2218 0.4815 0.026 Uiso 1 1 calc R
C52 C 0.8161(3) 0.4752(2) 0.30794(19) 0.0202(8) Uani 1 1 d .
C53 C 0.9260(3) 0.5083(2) 0.2772(2) 0.0309(9) Uani 1 1 d .
H53 H 0.9785 0.4653 0.2850 0.037 Uiso 1 1 calc R
C54 C 0.9618(3) 0.6025(3) 0.2353(2) 0.0358(10) Uani 1 1 d .
H54 H 1.0379 0.6230 0.2141 0.043 Uiso 1 1 calc R
C55 C 0.8871(3) 0.6655(2) 0.2247(2) 0.0326(10) Uani 1 1 d .
H55 H 0.9113 0.7298 0.1957 0.039 Uiso 1 1 calc R
C56 C 0.7773(3) 0.6358(2) 0.2559(2) 0.0349(10) Uani 1 1 d .
H56 H 0.7251 0.6797 0.2492 0.042 Uiso 1 1 calc R
C57 C 0.7426(3) 0.5422(2) 0.2971(2) 0.0284(9) Uani 1 1 d .
H57 H 0.6662 0.5227 0.3187 0.034 Uiso 1 1 calc R
C58 C 0.6668(2) 0.3293(2) 0.4708(2) 0.0190(8) Uani 1 1 d .
C59 C 0.6175(3) 0.2378(2) 0.5158(2) 0.0228(8) Uani 1 1 d .
H59 H 0.6318 0.1879 0.4854 0.027 Uiso 1 1 calc R
C60 C 0.5490(3) 0.2181(2) 0.6028(2) 0.0271(9) Uani 1 1 d .
H60 H 0.5169 0.1554 0.6316 0.033 Uiso 1 1 calc R
C61 C 0.5275(3) 0.2896(3) 0.6476(2) 0.0286(9) Uani 1 1 d .
H61 H 0.4808 0.2761 0.7076 0.034 Uiso 1 1 calc R
C62 C 0.5729(3) 0.3806(2) 0.6062(2) 0.0272(9) Uani 1 1 d .
H62 H 0.5575 0.4299 0.6373 0.033 Uiso 1 1 calc R
C63 C 0.6414(3) 0.3999(2) 0.5187(2) 0.0234(9) Uani 1 1 d .
H63 H 0.6719 0.4631 0.4904 0.028 Uiso 1 1 calc R
C71 C 0.1206(3) 0.8051(3) 0.3409(2) 0.0389(10) Uani 1 1 d .
H71 H 0.0725 0.7601 0.3899 0.047 Uiso 1 1 calc R
C72 C 0.2275(3) 0.7852(3) 0.2974(3) 0.0436(11) Uani 1 1 d .
H72 H 0.2542 0.7270 0.3167 0.052 Uiso 1 1 calc R
C73 C 0.2954(3) 0.8511(3) 0.2253(3) 0.0486(11) Uani 1 1 d .
H73 H 0.3692 0.8376 0.1948 0.058 Uiso 1 1 calc R
C74 C 0.2584(3) 0.9359(3) 0.1967(3) 0.0436(11) Uani 1 1 d .
H74 H 0.3057 0.9803 0.1466 0.052 Uiso 1 1 calc R
C75 C 0.1518(4) 0.9556(3) 0.2415(3) 0.0414(10) Uani 1 1 d .
H75 H 0.1254 1.0142 0.2229 0.050 Uiso 1 1 calc R
C76 C 0.0837(3) 0.8899(3) 0.3133(2) 0.0401(10) Uani 1 1 d .
H76 H 0.0103 0.9037 0.3441 0.048 Uiso 1 1 calc R
C81 C 0.8887(3) 0.5077(3) 0.5485(3) 0.0555(12) Uani 1 1 d .
H81 H 0.8129 0.5126 0.5816 0.067 Uiso 1 1 calc R
C82 C 0.9200(4) 0.4391(3) 0.5013(3) 0.0558(12) Uani 1 1 d .
H82 H 0.8650 0.3964 0.5016 0.067 Uiso 1 1 calc R
C83 C 1.0306(4) 0.4303(3) 0.4530(3) 0.0577(12) Uani 1 1 d .
H83 H 1.0505 0.3817 0.4211 0.069 Uiso 1 1 calc R

loop_
_atom_site_aniso_label
_atom_site_aniso_U_11
_atom_site_aniso_U_22
_atom_site_aniso_U_33
_atom_site_aniso_U_23
_atom_site_aniso_U_13
_atom_site_aniso_U_12
Co 0.0169(3) 0.0205(3) 0.0191(3) -0.0057(2) -0.0054(2) 0.0010(2)
P1 0.0173(5) 0.0181(5) 0.0198(6) -0.0044(4) -0.0055(4) 0.0017(4)
P2 0.0199(6) 0.0251(6) 0.0191(6) -0.0061(4) -0.0052(4) -0.0007(4)
P3 0.0186(6) 0.0213(5) 0.0193(5) -0.0067(4) -0.0054(4) 0.0027(4)
Si 0.0220(6) 0.0217(6) 0.0225(6) -0.0056(5) -0.0086(5) -0.0001(5)
O1 0.0229(13) 0.0225(13) 0.0232(13) -0.0074(10) -0.0120(11) 0.0037(10)
B 0.016(2) 0.018(2) 0.017(2) -0.0077(18) -0.0045(19) 0.0023(19)
C1 0.015(2) 0.013(2) 0.017(2) -0.0015(16) -0.0013(17) 0.0004(16)
C2 0.023(2) 0.032(2) 0.024(2) -0.0154(17) -0.0063(18) 0.0071(19)
C3 0.020(2) 0.043(3) 0.036(2) -0.019(2) -0.012(2) 0.0055(19)
C4 0.029(3) 0.036(2) 0.031(2) -0.015(2) -0.0157(19) 0.000(2)
C5 0.036(3) 0.030(2) 0.029(2) -0.0164(18) -0.012(2) 0.008(2)
C6 0.019(2) 0.029(2) 0.028(2) -0.0080(18) -0.0114(18) 0.0073(18)
C7 0.0135(19) 0.0174(19) 0.015(2) -0.0026(15) 0.0008(16) -0.0021(15)
C8 0.021(2) 0.024(2) 0.020(2) -0.0117(16) -0.0072(17) 0.0064(16)
C9 0.0139(19) 0.0169(19) 0.022(2) -0.0020(15) -0.0062(16) 0.0019(15)
C10 0.016(2) 0.0106(19) 0.020(2) -0.0054(15) -0.0080(17) 0.0026(16)
C11 0.027(2) 0.023(2) 0.014(2) -0.0055(17) -0.0080(19) 0.0023(18)
C12 0.020(2) 0.028(2) 0.025(2) -0.0044(18) -0.009(2) -0.0034(18)
C13 0.018(2) 0.025(2) 0.018(2) 0.0003(17) 0.0017(17) -0.0006(18)
C14 0.027(2) 0.024(2) 0.018(2) -0.0041(17) -0.008(2) 0.0032(18)
C15 0.016(2) 0.019(2) 0.029(2) -0.0052(18) -0.011(2) -0.0008(17)
C16 0.017(2) 0.015(2) 0.017(2) -0.0016(16) -0.0018(17) -0.0042(16)
C17 0.021(2) 0.025(2) 0.029(2) -0.0040(18) -0.0129(18) -0.0007(18)
C18 0.034(2) 0.018(2) 0.036(2) -0.0104(17) -0.016(2) 0.0079(19)
C19 0.021(2) 0.029(2) 0.024(2) -0.0034(18) -0.0074(18) 0.0078(18)
C20 0.021(2) 0.026(2) 0.020(2) -0.0025(17) -0.0055(17) 0.0023(18)
C21 0.022(2) 0.021(2) 0.018(2) -0.0042(16) -0.0042(17) 0.0011(18)
C22 0.016(2) 0.020(2) 0.018(2) -0.0002(17) -0.0018(17) -0.0053(16)
C23 0.023(2) 0.035(2) 0.027(2) -0.0084(19) -0.0062(19) 0.0012(19)
C24 0.032(3) 0.036(2) 0.032(2) -0.0155(19) -0.003(2) 0.001(2)
C25 0.022(3) 0.030(2) 0.042(3) -0.002(2) -0.001(2) 0.0053(19)
C26 0.020(2) 0.039(3) 0.037(3) 0.001(2) -0.008(2) 0.003(2)
C27 0.023(2) 0.032(2) 0.025(2) -0.0005(18) -0.007(2) -0.0047(19)
C28 0.015(2) 0.028(2) 0.018(2) -0.0110(18) -0.0025(17) 0.0043(16)
C29 0.022(2) 0.028(2) 0.026(2) -0.0107(19) -0.0056(18) -0.0006(19)
C30 0.026(2) 0.026(2) 0.022(2) -0.0015(19) -0.0038(19) -0.0014(19)
C31 0.021(2) 0.022(2) 0.034(3) -0.008(2) 0.0035(19) -0.0038(17)
C32 0.017(2) 0.031(2) 0.030(3) -0.015(2) -0.0044(18) 0.0013(19)
C33 0.019(2) 0.026(2) 0.021(2) -0.0072(18) -0.0018(18) 0.0009(19)
C34 0.028(2) 0.024(2) 0.017(2) -0.0065(17) -0.0083(18) 0.000(2)
C35 0.057(3) 0.026(3) 0.048(3) -0.013(2) -0.040(2) 0.010(2)
C36 0.094(4) 0.040(3) 0.062(3) -0.024(2) -0.067(3) 0.028(3)
C37 0.126(5) 0.017(3) 0.031(3) -0.003(2) -0.047(3) 0.002(3)
C38 0.072(4) 0.035(3) 0.024(3) -0.006(2) -0.002(2) -0.006(3)
C39 0.044(3) 0.024(3) 0.028(2) -0.0121(19) 0.002(2) -0.001(2)
C40 0.018(2) 0.018(2) 0.019(2) -0.0063(16) -0.0076(18) 0.0061(17)
C41 0.025(2) 0.031(2) 0.025(2) -0.0133(18) -0.011(2) 0.0054(19)
C42 0.024(2) 0.043(3) 0.027(3) -0.012(2) -0.004(2) -0.0017(19)
C43 0.031(3) 0.033(2) 0.016(2) -0.0048(18) -0.001(2) 0.005(2)
C44 0.033(3) 0.029(2) 0.024(2) -0.0127(18) -0.014(2) 0.0089(19)
C45 0.019(2) 0.020(2) 0.027(2) -0.0069(17) -0.010(2) 0.0039(16)
C46 0.018(2) 0.017(2) 0.020(2) -0.0048(17) -0.0061(18) -0.0058(16)
C47 0.023(2) 0.027(2) 0.025(2) -0.0056(17) -0.0094(19) 0.0015(19)
C48 0.023(2) 0.033(2) 0.030(2) -0.0129(19) -0.0032(19) -0.001(2)
C49 0.016(2) 0.024(2) 0.045(3) -0.011(2) -0.014(2) 0.0012(17)
C50 0.023(2) 0.029(2) 0.027(2) -0.0004(18) -0.010(2) -0.0047(19)
C51 0.017(2) 0.022(2) 0.025(2) -0.0072(17) -0.0055(17) -0.0016(18)
C52 0.020(2) 0.023(2) 0.019(2) -0.0086(16) -0.0063(17) 0.0003(19)
C53 0.027(3) 0.023(2) 0.040(2) -0.0048(19) -0.012(2) 0.0000(19)
C54 0.025(2) 0.030(3) 0.043(3) -0.005(2) -0.004(2) -0.005(2)
C55 0.039(3) 0.021(2) 0.027(2) -0.0052(17) 0.000(2) -0.006(2)
C56 0.038(3) 0.021(3) 0.041(3) -0.005(2) -0.012(2) 0.007(2)
C57 0.022(2) 0.027(2) 0.033(2) -0.0086(19) -0.0056(18) 0.001(2)
C58 0.017(2) 0.019(2) 0.026(2) -0.0092(19) -0.0108(17) 0.0041(17)
C59 0.019(2) 0.025(2) 0.028(2) -0.0085(18) -0.0109(19) -0.0004(18)
C60 0.019(2) 0.031(2) 0.028(3) -0.002(2) -0.0076(19) -0.0013(18)
C61 0.019(2) 0.046(3) 0.018(2) -0.006(2) -0.0036(17) 0.007(2)
C62 0.028(2) 0.030(3) 0.024(2) -0.0104(19) -0.0090(19) 0.0069(19)
C63 0.020(2) 0.023(2) 0.024(2) -0.0005(19) -0.0074(18) -0.0019(17)
C71 0.031(3) 0.051(3) 0.034(3) -0.008(2) -0.013(2) 0.007(2)
C72 0.036(3) 0.043(3) 0.051(3) -0.012(2) -0.016(2) 0.010(2)
C73 0.024(3) 0.059(3) 0.066(3) -0.028(3) -0.015(3) 0.010(3)
C74 0.038(3) 0.048(3) 0.048(3) -0.014(2) -0.019(2) -0.006(2)
C75 0.052(3) 0.041(3) 0.044(3) -0.017(2) -0.029(3) 0.015(2)
C76 0.033(3) 0.064(3) 0.033(3) -0.022(2) -0.018(2) 0.020(2)
C81 0.047(3) 0.056(3) 0.077(3) -0.034(3) -0.028(3) 0.010(3)
C82 0.043(4) 0.049(3) 0.084(4) -0.018(3) -0.033(3) 0.007(2)
C83 0.052(3) 0.057(3) 0.085(4) -0.033(3) -0.039(3) 0.013(3)

loop_
_atom_type_symbol
_atom_type_description
_atom_type_scat_dispersion_real
_atom_type_scat_dispersion_imag
_atom_type_scat_source
C C 0.0033 0.0016 'International Tables Vol C Tables 4.2.6.8 and 6.1.1.4'
H H 0.0000 0.0000 'International Tables Vol C Tables 4.2.6.8 and 6.1.1.4'
B B 0.0013 0.0007 'International Tables Vol C Tables 4.2.6.8 and 6.1.1.4'
O O 0.0106 0.0060 'International Tables Vol C Tables 4.2.6.8 and 6.1.1.4'
Si Si 0.0817 0.0704 'International Tables Vol C Tables 4.2.6.8 and 6.1.1.4'
P P 0.1023 0.0942 'International Tables Vol C Tables 4.2.6.8 and 6.1.1.4'
Co Co 0.3494 0.9721 'International Tables Vol C Tables 4.2.6.8 and 6.1.1.4'

loop_
_geom_angle_atom_site_label_1
_geom_angle_atom_site_label_2
_geom_angle_atom_site_label_3
_geom_angle
_geom_angle_site_symmetry_1
_geom_angle_site_symmetry_3
_geom_angle_publ_flag
O1 Co P1 129.45(7) . . yes
O1 Co P3 125.82(7) . . yes
P1 Co P3 85.88(3) . . yes
O1 Co P2 119.42(7) . . yes
P1 Co P2 91.38(3) . . yes
P3 Co P2 94.60(3) . . yes
C7 P1 C16 108.00(14) . . ?
C7 P1 C10 107.61(14) . . ?
C16 P1 C10 102.34(13) . . ?
C7 P1 Co 113.97(10) . . ?
C16 P1 Co 108.16(11) . . ?
C10 P1 Co 115.90(10) . . ?
C8 P2 C28 107.85(15) . . ?
C8 P2 C22 106.96(15) . . ?
C28 P2 C22 99.41(14) . . ?
C8 P2 Co 111.39(10) . . ?
C28 P2 Co 115.72(11) . . ?
C22 P2 Co 114.54(11) . . ?
C9 P3 C40 110.74(14) . . ?
C9 P3 C34 105.99(14) . . ?
C40 P3 C34 100.43(14) . . ?
C9 P3 Co 116.57(10) . . ?
C40 P3 Co 111.92(10) . . ?
C34 P3 Co 109.78(12) . . ?
O1 Si C58 111.55(12) . . ?
O1 Si C52 108.21(12) . . ?
C58 Si C52 111.21(14) . . ?
O1 Si C46 108.28(12) . . ?
C58 Si C46 107.66(14) . . ?
C52 Si C46 109.89(14) . . ?
Si O1 Co 172.47(13) . . ?
C1 B C8 109.3(2) . . ?
C1 B C9 110.9(2) . . ?
C8 B C9 109.6(2) . . ?
C1 B C7 108.2(2) . . ?
C8 B C7 110.3(2) . . ?
C9 B C7 108.5(2) . . ?
C2 C1 C6 114.4(3) . . ?
C2 C1 B 124.5(3) . . ?
C6 C1 B 121.0(3) . . ?
C1 C2 C3 123.1(3) . . ?
C1 C2 H2 118.4 . . ?
C3 C2 H2 118.4 . . ?
C4 C3 C2 120.3(3) . . ?
C4 C3 H3 119.8 . . ?
C2 C3 H3 119.8 . . ?
C3 C4 C5 119.0(3) . . ?
C3 C4 H4 120.5 . . ?
C5 C4 H4 120.5 . . ?
C4 C5 C6 119.9(3) . . ?
C4 C5 H5 120.1 . . ?
C6 C5 H5 120.1 . . ?
C5 C6 C1 123.2(3) . . ?
C5 C6 H6 118.4 . . ?
C1 C6 H6 118.4 . . ?
B C7 P1 113.9(2) . . ?
B C7 H7A 108.8 . . ?
P1 C7 H7A 108.8 . . ?
B C7 H7B 108.8 . . ?
P1 C7 H7B 108.8 . . ?
H7A C7 H7B 107.7 . . ?
B C8 P2 113.6(2) . . ?
B C8 H8A 108.9 . . ?
P2 C8 H8A 108.9 . . ?
B C8 H8B 108.9 . . ?
P2 C8 H8B 108.9 . . ?
H8A C8 H8B 107.7 . . ?
B C9 P3 113.9(2) . . ?
B C9 H9A 108.8 . . ?
P3 C9 H9A 108.8 . . ?
B C9 H9B 108.8 . . ?
P3 C9 H9B 108.8 . . ?
H9A C9 H9B 107.7 . . ?
C15 C10 C11 118.1(3) . . ?
C15 C10 P1 118.6(2) . . ?
C11 C10 P1 123.3(2) . . ?
C12 C11 C10 120.6(3) . . ?
C12 C11 H11 119.7 . . ?
C10 C11 H11 119.7 . . ?
C13 C12 C11 120.3(3) . . ?
C13 C12 H12 119.9 . . ?
C11 C12 H12 119.9 . . ?
C12 C13 C14 119.9(3) . . ?
C12 C13 H13 120.1 . . ?
C14 C13 H13 120.1 . . ?
C15 C14 C13 119.7(3) . . ?
C15 C14 H14 120.1 . . ?
C13 C14 H14 120.1 . . ?
C14 C15 C10 121.4(3) . . ?
C14 C15 H15 119.3 . . ?
C10 C15 H15 119.3 . . ?
C17 C16 C21 117.9(3) . . ?
C17 C16 P1 120.2(2) . . ?
C21 C16 P1 121.9(2) . . ?
C18 C17 C16 120.8(3) . . ?
C18 C17 H17 119.6 . . ?
C16 C17 H17 119.6 . . ?
C19 C18 C17 120.4(3) . . ?
C19 C18 H18 119.8 . . ?
C17 C18 H18 119.8 . . ?
C20 C19 C18 119.9(3) . . ?
C20 C19 H19 120.1 . . ?
C18 C19 H19 120.1 . . ?
C19 C20 C21 120.0(3) . . ?
C19 C20 H20 120.0 . . ?
C21 C20 H20 120.0 . . ?
C20 C21 C16 121.1(3) . . ?
C20 C21 H21 119.5 . . ?
C16 C21 H21 119.5 . . ?
C23 C22 C27 117.8(3) . . ?
C23 C22 P2 124.3(3) . . ?
C27 C22 P2 117.8(3) . . ?
C22 C23 C24 120.6(3) . . ?
C22 C23 H23 119.7 . . ?
C24 C23 H23 119.7 . . ?
C25 C24 C23 120.5(3) . . ?
C25 C24 H24 119.7 . . ?
C23 C24 H24 119.7 . . ?
C26 C25 C24 119.8(3) . . ?
C26 C25 H25 120.1 . . ?
C24 C25 H25 120.1 . . ?
C25 C26 C27 120.3(3) . . ?
C25 C26 H26 119.9 . . ?
C27 C26 H26 119.9 . . ?
C26 C27 C22 121.0(3) . . ?
C26 C27 H27 119.5 . . ?
C22 C27 H27 119.5 . . ?
C33 C28 C29 119.8(3) . . ?
C33 C28 P2 119.1(2) . . ?
C29 C28 P2 121.1(3) . . ?
C28 C29 C30 119.7(3) . . ?
C28 C29 H29 120.2 . . ?
C30 C29 H29 120.2 . . ?
C31 C30 C29 119.9(3) . . ?
C31 C30 H30 120.1 . . ?
C29 C30 H30 120.1 . . ?
C32 C31 C30 120.5(3) . . ?
C32 C31 H31 119.8 . . ?
C30 C31 H31 119.8 . . ?
C31 C32 C33 119.8(3) . . ?
C31 C32 H32 120.1 . . ?
C33 C32 H32 120.1 . . ?
C28 C33 C32 120.3(3) . . ?
C28 C33 H33 119.8 . . ?
C32 C33 H33 119.8 . . ?
C39 C34 C35 118.7(3) . . ?
C39 C34 P3 120.7(3) . . ?
C35 C34 P3 120.6(3) . . ?
C34 C35 C36 119.9(4) . . ?
C34 C35 H35 120.0 . . ?
C36 C35 H35 120.0 . . ?
C37 C36 C35 119.1(4) . . ?
C37 C36 H36 120.4 . . ?
C35 C36 H36 120.4 . . ?
C38 C37 C36 121.1(4) . . ?
C38 C37 H37 119.5 . . ?
C36 C37 H37 119.5 . . ?
C37 C38 C39 119.2(4) . . ?
C37 C38 H38 120.4 . . ?
C39 C38 H38 120.4 . . ?
C38 C39 C34 121.9(4) . . ?
C38 C39 H39 119.1 . . ?
C34 C39 H39 119.1 . . ?
C45 C40 C41 118.2(3) . . ?
C45 C40 P3 118.3(3) . . ?
C41 C40 P3 123.5(3) . . ?
C42 C41 C40 120.2(3) . . ?
C42 C41 H41 119.9 . . ?
C40 C41 H41 119.9 . . ?
C43 C42 C41 120.7(3) . . ?
C43 C42 H42 119.7 . . ?
C41 C42 H42 119.7 . . ?
C42 C43 C44 120.0(3) . . ?
C42 C43 H43 120.0 . . ?
C44 C43 H43 120.0 . . ?
C45 C44 C43 119.5(3) . . ?
C45 C44 H44 120.2 . . ?
C43 C44 H44 120.2 . . ?
C44 C45 C40 121.4(3) . . ?
C44 C45 H45 119.3 . . ?
C40 C45 H45 119.3 . . ?
C47 C46 C51 116.3(3) . . ?
C47 C46 Si 119.0(2) . . ?
C51 C46 Si 124.6(3) . . ?
C48 C47 C46 122.3(3) . . ?
C48 C47 H47 118.8 . . ?
C46 C47 H47 118.8 . . ?
C47 C48 C49 119.5(3) . . ?
C47 C48 H48 120.2 . . ?
C49 C48 H48 120.2 . . ?
C50 C49 C48 119.5(3) . . ?
C50 C49 H49 120.2 . . ?
C48 C49 H49 120.2 . . ?
C49 C50 C51 120.2(3) . . ?
C49 C50 H50 119.9 . . ?
C51 C50 H50 119.9 . . ?
C50 C51 C46 122.1(3) . . ?
C50 C51 H51 118.9 . . ?
C46 C51 H51 118.9 . . ?
C53 C52 C57 116.3(3) . . ?
C53 C52 Si 124.2(3) . . ?
C57 C52 Si 119.4(2) . . ?
C52 C53 C54 121.9(3) . . ?
C52 C53 H53 119.0 . . ?
C54 C53 H53 119.0 . . ?
C55 C54 C53 119.8(3) . . ?
C55 C54 H54 120.1 . . ?
C53 C54 H54 120.1 . . ?
C54 C55 C56 120.0(3) . . ?
C54 C55 H55 120.0 . . ?
C56 C55 H55 120.0 . . ?
C55 C56 C57 119.9(3) . . ?
C55 C56 H56 120.1 . . ?
C57 C56 H56 120.1 . . ?
C56 C57 C52 122.1(3) . . ?
C56 C57 H57 118.9 . . ?
C52 C57 H57 118.9 . . ?
C63 C58 C59 116.3(3) . . ?
C63 C58 Si 124.8(2) . . ?
C59 C58 Si 118.9(2) . . ?
C60 C59 C58 122.1(3) . . ?
C60 C59 H59 119.0 . . ?
C58 C59 H59 119.0 . . ?
C61 C60 C59 119.6(3) . . ?
C61 C60 H60 120.2 . . ?
C59 C60 H60 120.2 . . ?
C60 C61 C62 120.5(3) . . ?
C60 C61 H61 119.8 . . ?
C62 C61 H61 119.8 . . ?
C61 C62 C63 119.6(3) . . ?
C61 C62 H62 120.2 . . ?
C63 C62 H62 120.2 . . ?
C62 C63 C58 122.0(3) . . ?
C62 C63 H63 119.0 . . ?
C58 C63 H63 119.0 . . ?
C76 C71 C72 120.0(4) . . ?
C76 C71 H71 120.0 . . ?
C72 C71 H71 120.0 . . ?
C71 C72 C73 119.0(4) . . ?
C71 C72 H72 120.5 . . ?
C73 C72 H72 120.5 . . ?
C74 C73 C72 121.3(4) . . ?
C74 C73 H73 119.4 . . ?
C72 C73 H73 119.4 . . ?
C73 C74 C75 119.2(4) . . ?
C73 C74 H74 120.4 . . ?
C75 C74 H74 120.4 . . ?
C74 C75 C76 119.7(4) . . ?
C74 C75 H75 120.1 . . ?
C76 C75 H75 120.1 . . ?
C71 C76 C75 120.9(3) . . ?
C71 C76 H76 119.6 . . ?
C75 C76 H76 119.6 . . ?
C82 C81 C83 118.6(4) . 2_766 ?
C82 C81 H81 120.7 . . ?
C83 C81 H81 120.7 2_766 . ?
C81 C82 C83 121.5(4) . . ?
C81 C82 H82 119.2 . . ?
C83 C82 H82 119.2 . . ?
C81 C83 C82 119.8(4) 2_766 . ?
C81 C83 H83 120.1 2_766 . ?
C82 C83 H83 120.1 . . ?

loop_
_geom_bond_atom_site_label_1
_geom_bond_atom_site_label_2
_geom_bond_distance
_geom_bond_site_symmetry_2
_geom_bond_publ_flag
Co O1 1.7989(19) . yes
Co P1 2.1564(9) . yes
Co P3 2.1694(9) . yes
Co P2 2.2838(10) . yes
Co B 3.526(4) . yes
P1 C7 1.785(3) . ?
P1 C16 1.816(3) . ?
P1 C10 1.816(3) . ?
P2 C8 1.807(3) . ?
P2 C28 1.835(3) . ?
P2 C22 1.835(3) . ?
P3 C9 1.799(3) . ?
P3 C40 1.812(3) . ?
P3 C34 1.819(3) . ?
Si O1 1.612(2) . ?
Si C58 1.867(3) . ?
Si C52 1.868(3) . ?
Si C46 1.875(3) . ?
B C1 1.622(4) . ?
B C8 1.665(4) . ?
B C9 1.667(4) . ?
B C7 1.673(4) . ?
C1 C2 1.386(4) . ?
C1 C6 1.395(4) . ?
C2 C3 1.394(4) . ?
C2 H2 0.9500 . ?
C3 C4 1.360(4) . ?
C3 H3 0.9500 . ?
C4 C5 1.376(4) . ?
C4 H4 0.9500 . ?
C5 C6 1.388(4) . ?
C5 H5 0.9500 . ?
C6 H6 0.9500 . ?
C7 H7A 0.9900 . ?
C7 H7B 0.9900 . ?
C8 H8A 0.9900 . ?
C8 H8B 0.9900 . ?
C9 H9A 0.9900 . ?
C9 H9B 0.9900 . ?
C10 C15 1.389(4) . ?
C10 C11 1.391(4) . ?
C11 C12 1.384(4) . ?
C11 H11 0.9500 . ?
C12 C13 1.377(4) . ?
C12 H12 0.9500 . ?
C13 C14 1.381(4) . ?
C13 H13 0.9500 . ?
C14 C15 1.377(4) . ?
C14 H14 0.9500 . ?
C15 H15 0.9500 . ?
C16 C17 1.393(4) . ?
C16 C21 1.396(4) . ?
C17 C18 1.383(4) . ?
C17 H17 0.9500 . ?
C18 C19 1.378(4) . ?
C18 H18 0.9500 . ?
C19 C20 1.377(4) . ?
C19 H19 0.9500 . ?
C20 C21 1.385(4) . ?
C20 H20 0.9500 . ?
C21 H21 0.9500 . ?
C22 C23 1.380(4) . ?
C22 C27 1.387(4) . ?
C23 C24 1.389(4) . ?
C23 H23 0.9500 . ?
C24 C25 1.362(4) . ?
C24 H24 0.9500 . ?
C25 C26 1.361(4) . ?
C25 H25 0.9500 . ?
C26 C27 1.383(4) . ?
C26 H26 0.9500 . ?
C27 H27 0.9500 . ?
C28 C33 1.381(4) . ?
C28 C29 1.384(4) . ?
C29 C30 1.393(4) . ?
C29 H29 0.9500 . ?
C30 C31 1.378(4) . ?
C30 H30 0.9500 . ?
C31 C32 1.374(4) . ?
C31 H31 0.9500 . ?
C32 C33 1.383(4) . ?
C32 H32 0.9500 . ?
C33 H33 0.9500 . ?
C34 C39 1.378(4) . ?
C34 C35 1.380(4) . ?
C35 C36 1.397(5) . ?
C35 H35 0.9500 . ?
C36 C37 1.389(5) . ?
C36 H36 0.9500 . ?
C37 C38 1.351(5) . ?
C37 H37 0.9500 . ?
C38 C39 1.375(5) . ?
C38 H38 0.9500 . ?
C39 H39 0.9500 . ?
C40 C45 1.387(4) . ?
C40 C41 1.396(4) . ?
C41 C42 1.382(4) . ?
C41 H41 0.9500 . ?
C42 C43 1.370(4) . ?
C42 H42 0.9500 . ?
C43 C44 1.383(4) . ?
C43 H43 0.9500 . ?
C44 C45 1.380(4) . ?
C44 H44 0.9500 . ?
C45 H45 0.9500 . ?
C46 C47 1.392(4) . ?
C46 C51 1.401(4) . ?
C47 C48 1.387(4) . ?
C47 H47 0.9500 . ?
C48 C49 1.391(4) . ?
C48 H48 0.9500 . ?
C49 C50 1.376(4) . ?
C49 H49 0.9500 . ?
C50 C51 1.380(4) . ?
C50 H50 0.9500 . ?
C51 H51 0.9500 . ?
C52 C53 1.385(4) . ?
C52 C57 1.393(4) . ?
C53 C54 1.392(4) . ?
C53 H53 0.9500 . ?
C54 C55 1.366(4) . ?
C54 H54 0.9500 . ?
C55 C56 1.370(4) . ?
C55 H55 0.9500 . ?
C56 C57 1.380(4) . ?
C56 H56 0.9500 . ?
C57 H57 0.9500 . ?
C58 C63 1.395(4) . ?
C58 C59 1.404(4) . ?
C59 C60 1.381(4) . ?
C59 H59 0.9500 . ?
C60 C61 1.373(4) . ?
C60 H60 0.9500 . ?
C61 C62 1.375(4) . ?
C61 H61 0.9500 . ?
C62 C63 1.387(4) . ?
C62 H62 0.9500 . ?
C63 H63 0.9500 . ?
C71 C76 1.368(4) . ?
C71 C72 1.377(5) . ?
C71 H71 0.9500 . ?
C72 C73 1.382(5) . ?
C72 H72 0.9500 . ?
C73 C74 1.375(5) . ?
C73 H73 0.9500 . ?
C74 C75 1.377(5) . ?
C74 H74 0.9500 . ?
C75 C76 1.379(5) . ?
C75 H75 0.9500 . ?
C76 H76 0.9500 . ?
C81 C82 1.367(5) . ?
C81 C83 1.381(5) 2_766 ?
C81 H81 0.9500 . ?
C82 C83 1.392(5) . ?
C82 H82 0.9500 . ?
C83 C81 1.381(5) 2_766 ?
C83 H83 0.9500 . ?
